data_7029741
loop_
_publ_author_name
'Ibrahim, Houssein'
'Gibard, Cl\'ementine'
'Hesling, C\'edric'
'Guillot, R\'egis'
'Morel, Laurent'
'Gautier, Arnaud'
'Cisnetti, Federico'

_publ_section_title
;
 'Auto-click' functionalization for diversified copper(i) and gold(i)
 NHCs.
;
_journal_issue 19
_journal_name_full 'Dalton transactions (Cambridge, England : 2003)'
_journal_page_first 6981
_journal_page_last 6989
_journal_paper_doi 10.1039/c4dt00429a
_journal_volume 43
_journal_year 2014
_chemical_formula_moiety 'C38 H43 Cl Cu N5 O2, 2(C2 H6 O S)'
_chemical_formula_sum 'C42 H55 Cl Cu N5 O4 S2'
_chemical_formula_weight 857.05
_space_group_IT_number 2
_symmetry_cell_setting triclinic
_symmetry_Int_Tables_number 2
_symmetry_space_group_name_Hall '-P 1'
_symmetry_space_group_name_H-M 'P -1'
_atom_sites_solution_hydrogens geom
_atom_sites_solution_primary direct
_atom_sites_solution_secondary difmap
_audit_creation_method SHELXL-97
_cell_angle_alpha 92.0760(10)
_cell_angle_beta 94.6390(10)
_cell_angle_gamma 90.1870(10)
_cell_formula_units_Z 4
_cell_length_a 10.6132(3)
_cell_length_b 17.8260(5)
_cell_length_c 23.1406(6)
_cell_measurement_reflns_used 9237
_cell_measurement_temperature 100(1)
_cell_measurement_theta_max 30.57
_cell_measurement_theta_min 2.29
_cell_volume 4360.7(2)
_computing_cell_refinement 'Bruker SAINT'
_computing_data_collection 'Bruker APEX2'
_computing_data_reduction 'Bruker SAINT'
_computing_structure_refinement 'SHELXL-97 (Sheldrick, 1997)'
_computing_structure_solution 'SHELXS-97 (Sheldrick, 1990)'
_diffrn_ambient_temperature 100(1)
_diffrn_measured_fraction_theta_full 0.981
_diffrn_measured_fraction_theta_max 0.959
_diffrn_measurement_device_type 'Bruker APEX-II CCD'
_diffrn_measurement_method '\f and \w scans'
_diffrn_radiation_monochromator graphite
_diffrn_radiation_probe x-ray
_diffrn_radiation_type MoK\a
_diffrn_radiation_wavelength 0.71073
_diffrn_reflns_av_R_equivalents 0.0421
_diffrn_reflns_av_sigmaI/netI 0.0538
_diffrn_reflns_limit_h_max 15
_diffrn_reflns_limit_h_min -13
_diffrn_reflns_limit_k_max 24
_diffrn_reflns_limit_k_min -25
_diffrn_reflns_limit_l_max 32
_diffrn_reflns_limit_l_min -33
_diffrn_reflns_number 82883
_diffrn_reflns_theta_full 25.00
_diffrn_reflns_theta_max 30.61
_diffrn_reflns_theta_min 0.88
_diffrn_source 'fine-focus sealed tube'
_diffrn_source_type 'kappa X8 APEX II Bruker ICMMO'
_exptl_absorpt_coefficient_mu 0.703
_exptl_absorpt_correction_T_max 0.9739
_exptl_absorpt_correction_T_min 0.8896
_exptl_absorpt_correction_type psi-scan
_exptl_absorpt_process_details SADABS
_exptl_crystal_colour colorless
_exptl_crystal_density_diffrn 1.306
_exptl_crystal_density_method 'not measured'
_exptl_crystal_description bloc
_exptl_crystal_F_000 1808
_exptl_crystal_size_max 0.18
_exptl_crystal_size_mid 0.10
_exptl_crystal_size_min 0.04
_refine_diff_density_max 2.410
_refine_diff_density_min -1.446
_refine_diff_density_rms 0.082
_refine_ls_extinction_method none
_refine_ls_goodness_of_fit_ref 1.026
_refine_ls_hydrogen_treatment mixed
_refine_ls_matrix_type full
_refine_ls_number_parameters 1022
_refine_ls_number_reflns 25773
_refine_ls_number_restraints 12
_refine_ls_restrained_S_all 1.026
_refine_ls_R_factor_all 0.0821
_refine_ls_R_factor_gt 0.0509
_refine_ls_shift/su_max 0.002
_refine_ls_shift/su_mean 0.000
_refine_ls_structure_factor_coef Fsqd
_refine_ls_weighting_details 'calc w=1/[\s^2^(Fo^2^)+(0.0566P)^2^+4.1080P] where P=(Fo^2^+2Fc^2^)/3'
_refine_ls_weighting_scheme calc
_refine_ls_wR_factor_gt 0.1187
_refine_ls_wR_factor_ref 0.1334
_reflns_number_gt 18361
_reflns_number_total 25773
_reflns_threshold_expression >2sigma(I)
_cod_data_source_file c4dt00429a2.cif
_cod_data_source_block 7c
_cod_depositor_comments
;Adding full bibliography for
 ./tmp-cod-update-bibliographies-12899/cifs/7029741.cif.
;
_cod_database_code 7029741

loop_
_symmetry_equiv_pos_as_xyz
'x, y, z'
'-x, -y, -z'

loop_
_atom_site_label
_atom_site_type_symbol
_atom_site_fract_x
_atom_site_fract_y
_atom_site_fract_z
_atom_site_U_iso_or_equiv
_atom_site_adp_type
_atom_site_occupancy
_atom_site_symmetry_multiplicity
_atom_site_calc_flag
_atom_site_refinement_flags
_atom_site_disorder_assembly
_atom_site_disorder_group
S2B S 0.4433(4) 0.4011(3) 0.0921(2) 0.0288(9) Uani 0.15 1 d PU A 2
Cu1 Cu 0.87544(2) 0.980213(14) 0.316195(11) 0.01444(6) Uani 1 1 d . . .
Cl1 Cl 0.83877(6) 0.86425(3) 0.31225(3) 0.02467(12) Uani 1 1 d . . .
S3 S 0.71005(6) 0.12499(4) 0.92634(3) 0.02496(13) Uani 1 1 d . . .
C1 C 0.90190(19) 1.08460(11) 0.31380(9) 0.0140(4) Uani 1 1 d . . .
C2 C 0.9200(2) 1.20120(12) 0.27119(10) 0.0189(4) Uani 1 1 d . . .
H2A H 0.8529 1.2333 0.2556 0.023 Uiso 1 1 calc R . .
H2B H 0.9964 1.2112 0.2523 0.023 Uiso 1 1 calc R . .
C3 C 0.9420(2) 1.21192(12) 0.33686(10) 0.0190(4) Uani 1 1 d . . .
H3A H 1.0233 1.2355 0.3480 0.023 Uiso 1 1 calc R . .
H3B H 0.8758 1.2419 0.3526 0.023 Uiso 1 1 calc R . .
C10 C 0.7386(2) 1.13221(13) 0.43364(10) 0.0204(4) Uani 1 1 d . . .
H10 H 0.7366 1.1543 0.3954 0.024 Uiso 1 1 calc R . .
C9 C 1.0975(2) 1.10286(12) 0.43311(11) 0.0206(5) Uani 1 1 d . . .
C13 C 1.1988(2) 1.10043(14) 0.39025(12) 0.0263(5) Uani 1 1 d . . .
H13 H 1.1601 1.1172 0.3531 0.032 Uiso 1 1 calc R . .
C4 C 0.9706(2) 1.11712(11) 0.41548(9) 0.0155(4) Uani 1 1 d . . .
C5 C 0.8763(2) 1.11925(12) 0.45406(10) 0.0181(4) Uani 1 1 d . . .
C7 C 1.0368(3) 1.09284(13) 0.53042(11) 0.0280(5) Uani 1 1 d . . .
H7 H 1.0592 1.0850 0.5694 0.034 Uiso 1 1 calc R . .
C6 C 0.9125(2) 1.10680(13) 0.51204(10) 0.0239(5) Uani 1 1 d . . .
H6 H 0.8518 1.1079 0.5389 0.029 Uiso 1 1 calc R . .
C8 C 1.1279(2) 1.09051(13) 0.49132(11) 0.0259(5) Uani 1 1 d . . .
H8 H 1.2113 1.0805 0.5042 0.031 Uiso 1 1 calc R . .
C12 C 0.6741(3) 1.18680(14) 0.47371(13) 0.0326(6) Uani 1 1 d . . .
H12A H 0.6715 1.1657 0.5112 0.049 Uiso 1 1 calc R . .
H12B H 0.5895 1.1959 0.4577 0.049 Uiso 1 1 calc R . .
H12C H 0.7206 1.2333 0.4775 0.049 Uiso 1 1 calc R . .
C14 C 1.2449(3) 1.02086(16) 0.38049(13) 0.0364(6) Uani 1 1 d . . .
H14A H 1.2838 1.0029 0.4162 0.055 Uiso 1 1 calc R . .
H14B H 1.3055 1.0203 0.3519 0.055 Uiso 1 1 calc R . .
H14C H 1.1746 0.9890 0.3672 0.055 Uiso 1 1 calc R . .
C11 C 0.6665(2) 1.05770(14) 0.42646(13) 0.0295(6) Uani 1 1 d . . .
H11A H 0.7097 1.0237 0.4018 0.044 Uiso 1 1 calc R . .
H11B H 0.5826 1.0662 0.4093 0.044 Uiso 1 1 calc R . .
H11C H 0.6618 1.0364 0.4638 0.044 Uiso 1 1 calc R . .
C15 C 1.3095(3) 1.15297(19) 0.40879(18) 0.0534(10) Uani 1 1 d . . .
H15A H 1.2791 1.2033 0.4135 0.080 Uiso 1 1 calc R . .
H15B H 1.3690 1.1513 0.3796 0.080 Uiso 1 1 calc R . .
H15C H 1.3502 1.1374 0.4449 0.080 Uiso 1 1 calc R . .
N2 N 0.93837(17) 1.13405(10) 0.35617(8) 0.0152(3) Uani 1 1 d . . .
N1 N 0.88335(17) 1.12112(10) 0.26440(8) 0.0155(3) Uani 1 1 d . . .
C16 C 0.8646(2) 1.08275(12) 0.20883(9) 0.0154(4) Uani 1 1 d . . .
C17 C 0.7441(2) 1.08325(12) 0.17946(9) 0.0170(4) Uani 1 1 d . . .
C18 C 0.7257(2) 1.04303(13) 0.12674(10) 0.0186(4) Uani 1 1 d . . .
H18 H 0.6463 1.0419 0.1065 0.022 Uiso 1 1 calc R . .
C25 C 1.0973(2) 1.04199(13) 0.21754(10) 0.0191(4) Uani 1 1 d . . .
H25 H 1.0928 1.0655 0.2563 0.023 Uiso 1 1 calc R . .
C21 C 0.9662(2) 1.04498(12) 0.18609(9) 0.0170(4) Uani 1 1 d . . .
C23 C 0.5349(2) 1.15110(14) 0.16160(11) 0.0245(5) Uani 1 1 d . . .
H23A H 0.5750 1.1837 0.1365 0.037 Uiso 1 1 calc R . .
H23B H 0.4720 1.1785 0.1810 0.037 Uiso 1 1 calc R . .
H23C H 0.4955 1.1099 0.1391 0.037 Uiso 1 1 calc R . .
C22 C 0.6339(2) 1.12112(13) 0.20655(10) 0.0199(4) Uani 1 1 d . . .
H22 H 0.6676 1.1638 0.2309 0.024 Uiso 1 1 calc R . .
C19 C 0.8245(2) 1.00498(12) 0.10442(9) 0.0171(4) Uani 1 1 d . . .
C20 C 0.9447(2) 1.00642(13) 0.13263(10) 0.0189(4) Uani 1 1 d . . .
H20 H 1.0107 0.9818 0.1160 0.023 Uiso 1 1 calc R . .
C26 C 1.1919(2) 1.08680(15) 0.18604(11) 0.0269(5) Uani 1 1 d . . .
H26A H 1.1968 1.0655 0.1476 0.040 Uiso 1 1 calc R . .
H26B H 1.2736 1.0851 0.2070 0.040 Uiso 1 1 calc R . .
H26C H 1.1647 1.1380 0.1838 0.040 Uiso 1 1 calc R . .
C27 C 1.1417(2) 0.96089(14) 0.22517(11) 0.0248(5) Uani 1 1 d . . .
H27A H 1.0818 0.9341 0.2457 0.037 Uiso 1 1 calc R . .
H27B H 1.2228 0.9610 0.2468 0.037 Uiso 1 1 calc R . .
H27C H 1.1483 0.9368 0.1878 0.037 Uiso 1 1 calc R . .
C24 C 0.5727(2) 1.06673(16) 0.24586(11) 0.0283(5) Uani 1 1 d . . .
H24A H 0.5386 1.0243 0.2230 0.042 Uiso 1 1 calc R . .
H24B H 0.5060 1.0918 0.2644 0.042 Uiso 1 1 calc R . .
H24C H 0.6351 1.0500 0.2748 0.042 Uiso 1 1 calc R . .
N3 N 0.80206(17) 0.95889(11) 0.05295(8) 0.0184(4) Uani 1 1 d . . .
N4 N 0.68139(19) 0.94273(13) 0.03175(9) 0.0271(5) Uani 1 1 d . . .
N5 N 0.68856(19) 0.89251(13) -0.01034(9) 0.0274(5) Uani 1 1 d . . .
C35 C 0.9791(2) 0.81002(13) -0.06646(10) 0.0206(4) Uani 1 1 d . . .
H35 H 1.0398 0.8407 -0.0462 0.025 Uiso 1 1 calc R . .
C28 C 0.8851(2) 0.91849(13) 0.02388(9) 0.0181(4) Uani 1 1 d . . .
H28 H 0.9728 0.9194 0.0299 0.022 Uiso 1 1 calc R . .
C30 C 0.8516(2) 0.81892(13) -0.05814(10) 0.0198(4) Uani 1 1 d . . .
C31 C 0.7613(2) 0.77236(14) -0.08892(11) 0.0248(5) Uani 1 1 d . . .
H31 H 0.6762 0.7778 -0.0828 0.030 Uiso 1 1 calc R . .
C33 C 0.9255(3) 0.70887(13) -0.13753(10) 0.0257(5) Uani 1 1 d . . .
C32 C 0.7979(3) 0.71844(14) -0.12817(11) 0.0282(5) Uani 1 1 d . . .
H32 H 0.7371 0.6880 -0.1487 0.034 Uiso 1 1 calc R . .
C29 C 0.8123(2) 0.87591(13) -0.01637(10) 0.0195(4) Uani 1 1 d . . .
C34 C 1.0140(2) 0.75482(13) -0.10538(10) 0.0219(5) Uani 1 1 d . . .
O1 O 1.14189(17) 0.74650(10) -0.11077(8) 0.0276(4) Uani 1 1 d . . .
C36 C 0.9716(3) 0.65407(14) -0.17747(11) 0.0333(6) Uani 1 1 d . . .
H36 H 0.9146 0.6235 -0.2002 0.040 Uiso 1 1 calc R . .
C37 C 1.0952(3) 0.64661(14) -0.18225(12) 0.0361(7) Uani 1 1 d . . .
H37 H 1.1229 0.6111 -0.2087 0.043 Uiso 1 1 calc R . .
C38 C 1.1876(3) 0.69235(14) -0.14732(12) 0.0325(6) Uani 1 1 d . . .
O2 O 1.3009(2) 0.68787(12) -0.14757(10) 0.0439(5) Uani 1 1 d . . .
S1 S 0.50312(7) 0.79195(4) 0.32046(3) 0.03452(16) Uani 1 1 d . . .
Cu2 Cu 0.10980(3) 0.498932(14) 0.342360(12) 0.01679(6) Uani 1 1 d . . .
Cl2 Cl 0.12323(6) 0.38169(3) 0.33002(3) 0.02779(13) Uani 1 1 d . . .
C42 C 0.1545(2) 0.63647(12) 0.44780(10) 0.0181(4) Uani 1 1 d . . .
C39 C 0.10225(19) 0.60493(12) 0.34465(9) 0.0160(4) Uani 1 1 d . . .
C58 C 0.1155(2) 0.55052(12) 0.15298(10) 0.0185(4) Uani 1 1 d . . .
H58 H 0.1786 0.5381 0.1288 0.022 Uiso 1 1 calc R . .
C47 C 0.0614(2) 0.63985(13) 0.48722(10) 0.0209(5) Uani 1 1 d . . .
C56 C -0.1049(2) 0.54851(13) 0.17152(9) 0.0180(4) Uani 1 1 d . . .
H56 H -0.1879 0.5353 0.1593 0.022 Uiso 1 1 calc R . .
C55 C -0.0779(2) 0.58697(12) 0.22440(10) 0.0181(4) Uani 1 1 d . . .
C54 C 0.0483(2) 0.60632(12) 0.24059(9) 0.0158(4) Uani 1 1 d . . .
C59 C 0.1457(2) 0.58993(12) 0.20541(10) 0.0183(4) Uani 1 1 d . . .
C51 C -0.0765(2) 0.65134(14) 0.46698(11) 0.0239(5) Uani 1 1 d . . .
H51 H -0.0794 0.6755 0.4295 0.029 Uiso 1 1 calc R . .
C63 C 0.2828(2) 0.60951(14) 0.22370(11) 0.0225(5) Uani 1 1 d . . .
H63 H 0.2850 0.6407 0.2595 0.027 Uiso 1 1 calc R . .
C57 C -0.0085(2) 0.52992(12) 0.13700(9) 0.0159(4) Uani 1 1 d . . .
C43 C 0.2809(2) 0.61937(12) 0.46488(10) 0.0209(5) Uani 1 1 d . . .
C41 C 0.1126(2) 0.73322(12) 0.37116(10) 0.0209(5) Uani 1 1 d . . .
H41A H 0.1928 0.7591 0.3799 0.025 Uiso 1 1 calc R . .
H41B H 0.0473 0.7603 0.3901 0.025 Uiso 1 1 calc R . .
C60 C -0.1826(2) 0.60205(14) 0.26364(10) 0.0223(5) Uani 1 1 d . . .
H60 H -0.1461 0.6299 0.2983 0.027 Uiso 1 1 calc R . .
C46 C 0.0979(2) 0.62780(14) 0.54533(10) 0.0251(5) Uani 1 1 d . . .
H46 H 0.0382 0.6310 0.5726 0.030 Uiso 1 1 calc R . .
C45 C 0.2213(2) 0.61121(14) 0.56273(11) 0.0269(5) Uani 1 1 d . . .
H45 H 0.2444 0.6035 0.6017 0.032 Uiso 1 1 calc R . .
C48 C 0.3822(2) 0.61545(14) 0.42210(11) 0.0245(5) Uani 1 1 d . . .
H48 H 0.3467 0.6357 0.3855 0.029 Uiso 1 1 calc R . .
C49 C 0.4207(3) 0.53411(15) 0.40999(13) 0.0336(6) Uani 1 1 d . . .
H49A H 0.4587 0.5137 0.4450 0.050 Uiso 1 1 calc R . .
H49B H 0.4803 0.5326 0.3809 0.050 Uiso 1 1 calc R . .
H49C H 0.3472 0.5050 0.3965 0.050 Uiso 1 1 calc R . .
C64 C 0.3572(2) 0.53778(15) 0.23682(12) 0.0289(5) Uani 1 1 d . . .
H64A H 0.3196 0.5118 0.2668 0.043 Uiso 1 1 calc R . .
H64B H 0.4432 0.5506 0.2495 0.043 Uiso 1 1 calc R . .
H64C H 0.3553 0.5059 0.2024 0.043 Uiso 1 1 calc R . .
C61 C -0.2384(3) 0.52839(15) 0.28320(12) 0.0322(6) Uani 1 1 d . . .
H61A H -0.2814 0.5021 0.2504 0.048 Uiso 1 1 calc R . .
H61B H -0.2971 0.5394 0.3118 0.048 Uiso 1 1 calc R . .
H61C H -0.1715 0.4977 0.2996 0.048 Uiso 1 1 calc R . .
C44 C 0.3108(2) 0.60586(13) 0.52304(11) 0.0245(5) Uani 1 1 d . . .
H44 H 0.3931 0.5929 0.5354 0.029 Uiso 1 1 calc R . .
C40 C 0.0797(2) 0.72462(12) 0.30570(10) 0.0216(5) Uani 1 1 d . . .
H40A H -0.0024 0.7459 0.2946 0.026 Uiso 1 1 calc R . .
H40B H 0.1431 0.7481 0.2843 0.026 Uiso 1 1 calc R . .
C65 C 0.3429(2) 0.65443(15) 0.17791(13) 0.0324(6) Uani 1 1 d . . .
H65A H 0.3408 0.6251 0.1422 0.049 Uiso 1 1 calc R . .
H65B H 0.4290 0.6663 0.1911 0.049 Uiso 1 1 calc R . .
H65C H 0.2967 0.7000 0.1717 0.049 Uiso 1 1 calc R . .
C50 C 0.4982(3) 0.66228(17) 0.44352(14) 0.0371(7) Uani 1 1 d . . .
H50A H 0.4733 0.7132 0.4512 0.056 Uiso 1 1 calc R . .
H50B H 0.5577 0.6612 0.4144 0.056 Uiso 1 1 calc R . .
H50C H 0.5367 0.6420 0.4785 0.056 Uiso 1 1 calc R . .
C53 C -0.1456(3) 0.70142(15) 0.50810(13) 0.0328(6) Uani 1 1 d . . .
H53A H -0.1538 0.6761 0.5435 0.049 Uiso 1 1 calc R . .
H53B H -0.2280 0.7127 0.4905 0.049 Uiso 1 1 calc R . .
H53C H -0.0986 0.7472 0.5164 0.049 Uiso 1 1 calc R . .
C52 C -0.1418(3) 0.57501(16) 0.45722(16) 0.0441(8) Uani 1 1 d . . .
H52A H -0.0968 0.5445 0.4308 0.066 Uiso 1 1 calc R . .
H52B H -0.2270 0.5818 0.4412 0.066 Uiso 1 1 calc R . .
H52C H -0.1425 0.5507 0.4935 0.066 Uiso 1 1 calc R . .
C62 C -0.2866(3) 0.65047(16) 0.23468(13) 0.0323(6) Uani 1 1 d . . .
H62A H -0.2514 0.6978 0.2254 0.048 Uiso 1 1 calc R . .
H62B H -0.3515 0.6589 0.2607 0.048 Uiso 1 1 calc R . .
H62C H -0.3222 0.6251 0.1998 0.048 Uiso 1 1 calc R . .
N8 N -0.03568(17) 0.48441(10) 0.08562(8) 0.0161(4) Uani 1 1 d . . .
C66 C 0.0448(2) 0.44106(12) 0.05723(9) 0.0175(4) Uani 1 1 d . . .
H66 H 0.1321 0.4381 0.0645 0.021 Uiso 1 1 calc R . .
C71 C 0.0808(2) 0.23989(12) -0.10986(10) 0.0209(5) Uani 1 1 d . . .
C73 C 0.1346(2) 0.33527(12) -0.03450(10) 0.0198(4) Uani 1 1 d . . .
H73 H 0.1957 0.3631 -0.0119 0.024 Uiso 1 1 calc R . .
C69 C -0.0838(2) 0.30386(13) -0.06220(10) 0.0225(5) Uani 1 1 d . . .
H69 H -0.1693 0.3108 -0.0577 0.027 Uiso 1 1 calc R . .
C68 C 0.0070(2) 0.34659(12) -0.02771(9) 0.0179(4) Uani 1 1 d . . .
C70 C -0.0468(2) 0.25209(13) -0.10245(11) 0.0238(5) Uani 1 1 d . . .
H70 H -0.1078 0.2245 -0.1253 0.029 Uiso 1 1 calc R . .
C72 C 0.1696(2) 0.28263(12) -0.07492(10) 0.0195(4) Uani 1 1 d . . .
C74 C 0.1272(3) 0.18581(14) -0.15009(11) 0.0273(5) Uani 1 1 d . . .
H74 H 0.0704 0.1570 -0.1744 0.033 Uiso 1 1 calc R . .
C75 C 0.2515(3) 0.17633(14) -0.15298(11) 0.0289(5) Uani 1 1 d . . .
H75 H 0.2794 0.1397 -0.1785 0.035 Uiso 1 1 calc R . .
C76 C 0.3436(3) 0.22123(14) -0.11762(11) 0.0265(5) Uani 1 1 d . . .
O3 O 0.29730(16) 0.27363(10) -0.07944(7) 0.0247(4) Uani 1 1 d . . .
O4 O 0.45699(18) 0.21854(11) -0.11864(9) 0.0340(4) Uani 1 1 d . . .
N6 N 0.11996(18) 0.65427(10) 0.38880(8) 0.0174(4) Uani 1 1 d . . .
N7 N 0.07862(17) 0.64250(10) 0.29623(8) 0.0175(4) Uani 1 1 d . . .
N10 N -0.15287(18) 0.42402(12) 0.01978(9) 0.0227(4) Uani 1 1 d . . .
N9 N -0.15633(18) 0.47368(12) 0.06242(9) 0.0218(4) Uani 1 1 d . . .
C67 C -0.0304(2) 0.40225(12) 0.01537(9) 0.0181(4) Uani 1 1 d . . .
S2A S 0.43374(7) 0.45494(5) 0.05348(4) 0.03251(18) Uani 0.85 1 d PU A 1
O5 O 0.82878(17) 0.08295(11) 0.94322(10) 0.0379(5) Uani 1 1 d . . .
O7 O 0.33321(19) 0.43114(14) 0.08825(12) 0.0516(6) Uani 1 1 d . . .
O6 O 0.3721(2) 0.76489(16) 0.32428(13) 0.0641(8) Uani 1 1 d . . .
C78 C 0.5957(2) 0.05548(15) 0.90065(13) 0.0305(6) Uani 1 1 d . . .
H78A H 0.6174 0.0344 0.8640 0.046 Uiso 1 1 calc R . .
H78B H 0.5137 0.0781 0.8959 0.046 Uiso 1 1 calc R . .
H78C H 0.5944 0.0165 0.9282 0.046 Uiso 1 1 calc R . .
C77 C 0.6416(3) 0.1511(2) 0.99162(12) 0.0409(7) Uani 1 1 d . . .
H77A H 0.6312 0.1074 1.0138 0.061 Uiso 1 1 calc R . .
H77B H 0.5608 0.1736 0.9825 0.061 Uiso 1 1 calc R . .
H77C H 0.6961 0.1865 1.0138 0.061 Uiso 1 1 calc R . .
C79 C 0.4990(3) 0.85307(19) 0.26130(16) 0.0453(8) Uani 1 1 d . . .
H79A H 0.4795 0.8246 0.2256 0.068 Uiso 1 1 calc R . .
H79B H 0.5799 0.8771 0.2605 0.068 Uiso 1 1 calc R . .
H79C H 0.4353 0.8905 0.2658 0.068 Uiso 1 1 calc R . .
C80 C 0.5333(4) 0.86182(19) 0.37716(16) 0.0525(9) Uani 1 1 d . . .
H80A H 0.4697 0.8999 0.3737 0.079 Uiso 1 1 calc R . .
H80B H 0.6149 0.8840 0.3742 0.079 Uiso 1 1 calc R . .
H80C H 0.5313 0.8391 0.4141 0.079 Uiso 1 1 calc R . .
C82 C 0.5175(3) 0.3700(2) 0.03310(17) 0.0546(10) Uani 1 1 d . . .
C81 C 0.5569(3) 0.4900(2) 0.10518(17) 0.0612(12) Uani 1 1 d . . .
S4 S 0.51516(8) 0.27737(4) 0.30215(4) 0.04303(19) Uani 1 1 d . B 1
O8 O 0.6517(2) 0.26769(16) 0.31313(11) 0.0613(8) Uani 1 1 d . . .
C84 C 0.4610(3) 0.32986(19) 0.36106(14) 0.0434(7) Uani 1 1 d . . .
H84A H 0.4802 0.3037 0.3962 0.065 Uiso 1 1 calc R B 1
H84B H 0.3712 0.3364 0.3549 0.065 Uiso 1 1 calc R B 1
H84C H 0.5020 0.3781 0.3642 0.065 Uiso 1 1 calc R B 1
C83 C 0.4884(4) 0.3466(2) 0.24895(15) 0.0519(9) Uani 1 1 d . . .
H83A H 0.5320 0.3921 0.2621 0.078 Uiso 1 1 calc R B 1
H83B H 0.3994 0.3562 0.2430 0.078 Uiso 1 1 calc R B 1
H83C H 0.5193 0.3288 0.2131 0.078 Uiso 1 1 calc R B 1
H82A H 0.5393 0.3421 0.0672 0.050 Uiso 1 1 d . C 1
H82B H 0.5929 0.3836 0.0158 0.050 Uiso 1 1 d . D 1
H82C H 0.4639 0.3400 0.0060 0.050 Uiso 1 1 d . E 1
H81A H 0.5275 0.5330 0.1260 0.050 Uiso 1 1 d . F 1
H81B H 0.6296 0.5028 0.0858 0.050 Uiso 1 1 d . G 1
H81C H 0.5796 0.4513 0.1326 0.050 Uiso 1 1 d . H 1

loop_
_atom_site_aniso_label
_atom_site_aniso_U_11
_atom_site_aniso_U_22
_atom_site_aniso_U_33
_atom_site_aniso_U_23
_atom_site_aniso_U_13
_atom_site_aniso_U_12
S2B 0.021(2) 0.033(2) 0.032(2) 0.0052(18) 0.0023(17) -0.0052(16)
Cu1 0.01595(13) 0.01218(12) 0.01485(12) 0.00006(9) -0.00059(9) 0.00027(9)
Cl1 0.0311(3) 0.0134(2) 0.0286(3) -0.0018(2) -0.0017(2) 0.0002(2)
S3 0.0168(3) 0.0273(3) 0.0309(3) 0.0016(2) 0.0024(2) -0.0011(2)
C1 0.0108(9) 0.0155(9) 0.0154(9) 0.0022(7) -0.0003(7) 0.0011(7)
C2 0.0225(11) 0.0148(10) 0.0197(11) 0.0045(8) 0.0013(9) 0.0003(8)
C3 0.0228(11) 0.0115(9) 0.0222(11) 0.0032(8) -0.0013(9) -0.0001(8)
C10 0.0195(11) 0.0205(11) 0.0216(11) 0.0021(9) 0.0037(9) 0.0019(8)
C9 0.0180(11) 0.0142(10) 0.0286(12) -0.0013(9) -0.0038(9) -0.0008(8)
C13 0.0174(11) 0.0259(12) 0.0351(14) 0.0023(10) -0.0010(10) 0.0025(9)
C4 0.0182(10) 0.0115(9) 0.0161(10) 0.0001(7) -0.0028(8) -0.0008(7)
C5 0.0225(11) 0.0131(9) 0.0181(10) 0.0006(8) -0.0013(8) 0.0017(8)
C7 0.0431(15) 0.0206(11) 0.0182(11) 0.0000(9) -0.0098(10) 0.0005(10)
C6 0.0347(14) 0.0195(11) 0.0174(11) -0.0008(9) 0.0017(10) 0.0021(9)
C8 0.0254(12) 0.0202(11) 0.0297(13) 0.0007(9) -0.0118(10) 0.0006(9)
C12 0.0277(14) 0.0230(12) 0.0469(17) -0.0073(11) 0.0061(12) 0.0042(10)
C14 0.0439(17) 0.0316(14) 0.0343(15) -0.0020(12) 0.0085(13) 0.0050(12)
C11 0.0211(12) 0.0236(12) 0.0427(15) -0.0045(11) -0.0011(11) -0.0002(9)
C15 0.0277(15) 0.0503(19) 0.083(3) -0.0284(18) 0.0216(16) -0.0124(14)
N2 0.0175(9) 0.0119(8) 0.0159(8) 0.0013(6) 0.0002(7) -0.0005(6)
N1 0.0167(9) 0.0153(8) 0.0146(8) 0.0028(7) 0.0004(7) -0.0003(7)
C16 0.0160(10) 0.0178(10) 0.0127(9) 0.0038(8) 0.0007(8) -0.0001(8)
C17 0.0149(10) 0.0179(10) 0.0185(10) 0.0047(8) 0.0008(8) 0.0009(8)
C18 0.0155(10) 0.0231(11) 0.0167(10) 0.0025(8) -0.0020(8) 0.0018(8)
C25 0.0144(10) 0.0263(11) 0.0164(10) 0.0010(9) -0.0004(8) 0.0013(8)
C21 0.0149(10) 0.0207(10) 0.0155(10) 0.0044(8) -0.0010(8) -0.0006(8)
C23 0.0199(11) 0.0240(12) 0.0292(13) 0.0014(10) -0.0016(9) 0.0037(9)
C22 0.0153(10) 0.0223(11) 0.0217(11) -0.0004(9) -0.0006(8) 0.0027(8)
C19 0.0179(10) 0.0208(10) 0.0127(9) 0.0026(8) 0.0007(8) -0.0012(8)
C20 0.0163(10) 0.0239(11) 0.0165(10) 0.0019(8) 0.0015(8) 0.0016(8)
C26 0.0172(11) 0.0342(13) 0.0294(13) 0.0061(10) 0.0012(9) -0.0035(10)
C27 0.0216(12) 0.0290(12) 0.0232(12) 0.0038(10) -0.0035(9) 0.0050(9)
C24 0.0197(12) 0.0391(14) 0.0274(13) 0.0091(11) 0.0058(10) 0.0041(10)
N3 0.0153(9) 0.0249(10) 0.0146(9) 0.0007(7) -0.0012(7) 0.0006(7)
N4 0.0158(10) 0.0415(12) 0.0229(10) -0.0056(9) -0.0029(8) 0.0004(8)
N5 0.0186(10) 0.0388(12) 0.0237(10) -0.0059(9) -0.0023(8) -0.0015(9)
C35 0.0248(12) 0.0193(10) 0.0172(10) 0.0008(8) -0.0012(9) -0.0025(9)
C28 0.0161(10) 0.0234(11) 0.0149(10) 0.0030(8) 0.0001(8) 0.0017(8)
C30 0.0239(11) 0.0190(10) 0.0160(10) 0.0034(8) -0.0029(8) -0.0008(8)
C31 0.0257(12) 0.0246(12) 0.0235(12) 0.0039(9) -0.0036(9) -0.0054(9)
C33 0.0426(15) 0.0151(10) 0.0187(11) 0.0036(9) -0.0028(10) -0.0007(10)
C32 0.0374(15) 0.0218(12) 0.0237(12) 0.0018(9) -0.0082(10) -0.0061(10)
C29 0.0186(11) 0.0227(11) 0.0169(10) 0.0036(8) -0.0011(8) -0.0005(8)
C34 0.0302(13) 0.0190(11) 0.0166(10) 0.0050(8) 0.0010(9) 0.0027(9)
O1 0.0338(10) 0.0235(9) 0.0261(9) 0.0000(7) 0.0068(8) 0.0044(7)
C36 0.063(2) 0.0156(11) 0.0212(12) 0.0028(9) 0.0012(12) -0.0011(11)
C37 0.068(2) 0.0173(11) 0.0248(13) 0.0044(10) 0.0114(13) 0.0067(12)
C38 0.0494(18) 0.0220(12) 0.0286(13) 0.0082(10) 0.0156(12) 0.0085(11)
O2 0.0480(14) 0.0363(11) 0.0509(13) 0.0047(10) 0.0245(11) 0.0085(10)
S1 0.0314(4) 0.0258(3) 0.0468(4) -0.0029(3) 0.0078(3) -0.0046(3)
Cu2 0.01968(14) 0.01382(12) 0.01659(13) -0.00054(10) 0.00024(10) -0.00050(10)
Cl2 0.0384(3) 0.0153(2) 0.0298(3) -0.0001(2) 0.0046(3) -0.0025(2)
C42 0.0218(11) 0.0136(9) 0.0182(10) -0.0035(8) -0.0010(8) 0.0000(8)
C39 0.0108(9) 0.0184(10) 0.0186(10) -0.0003(8) 0.0007(8) 0.0014(7)
C58 0.0133(10) 0.0220(11) 0.0203(11) 0.0008(8) 0.0029(8) 0.0001(8)
C47 0.0211(11) 0.0187(10) 0.0221(11) -0.0043(9) -0.0005(9) -0.0036(8)
C56 0.0137(10) 0.0231(11) 0.0172(10) 0.0037(8) -0.0002(8) -0.0023(8)
C55 0.0155(10) 0.0195(10) 0.0190(10) 0.0027(8) 0.0001(8) -0.0002(8)
C54 0.0162(10) 0.0143(9) 0.0165(10) 0.0032(8) -0.0022(8) 0.0003(7)
C59 0.0150(10) 0.0172(10) 0.0224(11) 0.0021(8) -0.0018(8) -0.0002(8)
C51 0.0168(11) 0.0280(12) 0.0263(12) -0.0049(10) 0.0018(9) -0.0022(9)
C63 0.0114(10) 0.0279(12) 0.0273(12) -0.0033(10) -0.0019(9) -0.0005(8)
C57 0.0165(10) 0.0165(10) 0.0147(10) 0.0026(8) -0.0003(8) -0.0006(8)
C43 0.0210(11) 0.0151(10) 0.0260(12) -0.0013(9) -0.0004(9) 0.0007(8)
C41 0.0220(11) 0.0148(10) 0.0254(12) -0.0027(8) 0.0004(9) 0.0020(8)
C60 0.0156(11) 0.0294(12) 0.0214(11) -0.0045(9) 0.0015(9) -0.0010(9)
C46 0.0288(13) 0.0263(12) 0.0201(11) -0.0047(9) 0.0033(9) -0.0052(10)
C45 0.0324(14) 0.0268(12) 0.0209(12) 0.0018(9) -0.0029(10) -0.0046(10)
C48 0.0190(11) 0.0257(12) 0.0284(12) -0.0013(10) 0.0008(9) 0.0054(9)
C49 0.0297(14) 0.0331(14) 0.0364(15) -0.0102(12) -0.0013(11) 0.0091(11)
C64 0.0167(11) 0.0389(14) 0.0310(13) 0.0043(11) -0.0003(10) 0.0049(10)
C61 0.0290(14) 0.0352(14) 0.0345(14) 0.0048(11) 0.0137(11) 0.0010(11)
C44 0.0232(12) 0.0215(11) 0.0274(12) -0.0007(9) -0.0064(10) 0.0005(9)
C40 0.0241(12) 0.0132(10) 0.0273(12) 0.0002(9) -0.0002(9) 0.0035(8)
C65 0.0162(12) 0.0307(13) 0.0497(17) 0.0076(12) -0.0030(11) -0.0057(10)
C50 0.0238(13) 0.0378(15) 0.0500(18) -0.0072(13) 0.0084(12) -0.0019(11)
C53 0.0311(14) 0.0277(13) 0.0388(15) -0.0081(11) 0.0024(12) 0.0070(11)
C52 0.0230(14) 0.0331(15) 0.074(2) -0.0217(15) 0.0008(14) -0.0033(11)
C62 0.0257(13) 0.0338(14) 0.0377(15) -0.0011(12) 0.0045(11) 0.0103(11)
N8 0.0130(8) 0.0214(9) 0.0139(8) 0.0024(7) 0.0007(7) -0.0026(7)
C66 0.0147(10) 0.0201(10) 0.0174(10) 0.0032(8) -0.0005(8) 0.0008(8)
C71 0.0279(12) 0.0155(10) 0.0189(11) 0.0035(8) -0.0029(9) -0.0006(9)
C73 0.0200(11) 0.0188(10) 0.0197(11) 0.0003(8) -0.0033(8) -0.0020(8)
C69 0.0204(11) 0.0250(11) 0.0215(11) 0.0024(9) -0.0028(9) -0.0052(9)
C68 0.0199(11) 0.0182(10) 0.0151(10) 0.0034(8) -0.0027(8) -0.0012(8)
C70 0.0244(12) 0.0225(11) 0.0237(12) 0.0001(9) -0.0030(9) -0.0068(9)
C72 0.0203(11) 0.0186(10) 0.0191(10) 0.0029(8) -0.0025(8) 0.0016(8)
C74 0.0365(14) 0.0204(11) 0.0241(12) -0.0027(9) -0.0012(10) -0.0021(10)
C75 0.0373(15) 0.0207(11) 0.0284(13) -0.0042(10) 0.0036(11) 0.0028(10)
C76 0.0317(14) 0.0237(12) 0.0242(12) 0.0016(9) 0.0016(10) 0.0067(10)
O3 0.0220(8) 0.0266(9) 0.0247(9) -0.0048(7) -0.0011(7) 0.0041(7)
O4 0.0280(10) 0.0384(11) 0.0352(11) -0.0050(8) 0.0020(8) 0.0091(8)
N6 0.0187(9) 0.0147(8) 0.0183(9) -0.0018(7) -0.0005(7) 0.0016(7)
N7 0.0180(9) 0.0129(8) 0.0207(9) -0.0006(7) -0.0026(7) 0.0006(7)
N10 0.0154(9) 0.0297(10) 0.0228(10) -0.0014(8) 0.0019(8) -0.0046(8)
N9 0.0137(9) 0.0309(11) 0.0206(10) -0.0018(8) 0.0015(7) -0.0040(8)
C67 0.0172(10) 0.0201(10) 0.0169(10) 0.0047(8) -0.0004(8) -0.0012(8)
S2A 0.0138(3) 0.0414(4) 0.0414(5) -0.0065(4) 0.0000(3) 0.0001(3)
O5 0.0154(9) 0.0400(11) 0.0573(13) -0.0009(10) -0.0026(8) 0.0037(8)
O7 0.0200(10) 0.0564(14) 0.0761(17) -0.0072(13) -0.0064(10) 0.0034(9)
O6 0.0419(14) 0.0748(18) 0.0765(19) 0.0117(15) 0.0080(13) -0.0315(13)
C78 0.0181(12) 0.0296(13) 0.0434(16) -0.0031(11) 0.0018(11) -0.0011(10)
C77 0.0342(16) 0.060(2) 0.0268(14) -0.0063(13) -0.0024(12) 0.0096(14)
C79 0.0332(16) 0.0447(18) 0.059(2) 0.0117(15) 0.0078(15) -0.0024(13)
C80 0.061(2) 0.0388(17) 0.061(2) -0.0150(16) 0.0339(18) -0.0132(15)
C82 0.0270(16) 0.071(2) 0.063(2) -0.0269(19) 0.0002(15) -0.0005(15)
C81 0.0193(14) 0.091(3) 0.071(2) -0.043(2) 0.0115(15) -0.0124(16)
S4 0.0415(4) 0.0362(4) 0.0497(5) -0.0066(3) -0.0031(4) 0.0097(3)
O8 0.0418(13) 0.0853(19) 0.0534(15) -0.0205(14) -0.0081(11) 0.0373(13)
C84 0.0403(17) 0.0483(18) 0.0402(17) -0.0105(14) -0.0016(14) 0.0060(14)
C83 0.060(2) 0.052(2) 0.0437(19) 0.0039(16) 0.0047(17) 0.0086(17)

loop_
_atom_type_symbol
_atom_type_description
_atom_type_scat_dispersion_real
_atom_type_scat_dispersion_imag
_atom_type_scat_source
C C 0.0031 0.0016 'International Tables Vol C Tables 4.2.6.8 and 6.1.1.4'
H H 0.0000 0.0000 'International Tables Vol C Tables 4.2.6.8 and 6.1.1.4'
N N 0.0061 0.0033 'International Tables Vol C Tables 4.2.6.8 and 6.1.1.4'
O O 0.0109 0.0061 'International Tables Vol C Tables 4.2.6.8 and 6.1.1.4'
Cl Cl 0.1480 0.1591 'International Tables Vol C Tables 4.2.6.8 and 6.1.1.4'
Cu Cu 0.3200 1.2697 'International Tables Vol C Tables 4.2.6.8 and 6.1.1.4'
S S 0.1246 0.1234 'International Tables Vol C Tables 4.2.6.8 and 6.1.1.4'

loop_
_geom_angle_atom_site_label_1
_geom_angle_atom_site_label_2
_geom_angle_atom_site_label_3
_geom_angle
O7 S2B C82 123.1(4)
O7 S2B C81 102.4(3)
C82 S2B C81 92.4(2)
C1 Cu1 Cl1 175.48(7)
O5 S3 C77 106.89(14)
O5 S3 C78 105.85(12)
C77 S3 C78 97.32(15)
N2 C1 N1 108.35(18)
N2 C1 Cu1 129.96(16)
N1 C1 Cu1 121.69(15)
N1 C2 C3 102.06(17)
N2 C3 C2 102.21(17)
C5 C10 C12 112.5(2)
C5 C10 C11 110.52(19)
C12 C10 C11 110.8(2)
C8 C9 C4 117.6(2)
C8 C9 C13 120.7(2)
C4 C9 C13 121.7(2)
C14 C13 C9 110.9(2)
C14 C13 C15 110.6(2)
C9 C13 C15 112.5(2)
C5 C4 C9 122.5(2)
C5 C4 N2 118.96(19)
C9 C4 N2 118.4(2)
C6 C5 C4 117.3(2)
C6 C5 C10 121.0(2)
C4 C5 C10 121.6(2)
C8 C7 C6 120.3(2)
C7 C6 C5 121.2(2)
C7 C8 C9 121.0(2)
C1 N2 C4 125.70(18)
C1 N2 C3 113.30(18)
C4 N2 C3 120.99(17)
C1 N1 C16 122.40(18)
C1 N1 C2 112.84(17)
C16 N1 C2 122.58(17)
C17 C16 C21 122.10(19)
C17 C16 N1 118.60(19)
C21 C16 N1 119.30(19)
C18 C17 C16 118.1(2)
C18 C17 C22 120.7(2)
C16 C17 C22 121.00(19)
C19 C18 C17 120.3(2)
C21 C25 C26 110.72(19)
C21 C25 C27 111.64(19)
C26 C25 C27 110.9(2)
C20 C21 C16 118.2(2)
C20 C21 C25 118.5(2)
C16 C21 C25 123.31(19)
C17 C22 C23 113.06(19)
C17 C22 C24 109.90(19)
C23 C22 C24 110.4(2)
C18 C19 C20 121.7(2)
C18 C19 N3 119.67(19)
C20 C19 N3 118.5(2)
C19 C20 C21 119.7(2)
C28 N3 N4 110.71(18)
C28 N3 C19 128.92(19)
N4 N3 C19 119.77(19)
N5 N4 N3 106.71(19)
N4 N5 C29 109.48(19)
C34 C35 C30 118.9(2)
N3 C28 C29 104.95(19)
C35 C30 C31 120.0(2)
C35 C30 C29 120.0(2)
C31 C30 C29 120.1(2)
C32 C31 C30 120.3(2)
C34 C33 C32 118.0(2)
C34 C33 C36 117.7(3)
C32 C33 C36 124.3(2)
C31 C32 C33 120.7(2)
N5 C29 C28 108.1(2)
N5 C29 C30 122.8(2)
C28 C29 C30 129.0(2)
O1 C34 C35 116.8(2)
O1 C34 C33 121.1(2)
C35 C34 C33 122.1(2)
C38 O1 C34 121.8(2)
C37 C36 C33 120.6(3)
C36 C37 C38 121.8(2)
O2 C38 O1 116.8(3)
O2 C38 C37 126.2(3)
O1 C38 C37 117.0(3)
O6 S1 C79 106.81(16)
O6 S1 C80 106.69(16)
C79 S1 C80 97.32(17)
C39 Cu2 Cl2 173.52(7)
C47 C42 C43 122.1(2)
C47 C42 N6 118.4(2)
C43 C42 N6 119.5(2)
N6 C39 N7 108.28(19)
N6 C39 Cu2 130.73(17)
N7 C39 Cu2 120.98(15)
C57 C58 C59 119.9(2)
C46 C47 C42 117.9(2)
C46 C47 C51 120.8(2)
C42 C47 C51 121.2(2)
C57 C56 C55 120.1(2)
C56 C55 C54 117.9(2)
C56 C55 C60 119.5(2)
C54 C55 C60 122.5(2)
C59 C54 C55 122.6(2)
C59 C54 N7 118.80(19)
C55 C54 N7 118.6(2)
C54 C59 C58 118.0(2)
C54 C59 C63 122.4(2)
C58 C59 C63 119.5(2)
C53 C51 C47 113.3(2)
C53 C51 C52 111.0(2)
C47 C51 C52 109.2(2)
C59 C63 C65 111.7(2)
C59 C63 C64 109.83(19)
C65 C63 C64 111.2(2)
C56 C57 C58 121.5(2)
C56 C57 N8 119.46(19)
C58 C57 N8 118.90(19)
C44 C43 C42 117.3(2)
C44 C43 C48 120.5(2)
C42 C43 C48 122.2(2)
N6 C41 C40 102.38(17)
C55 C60 C62 111.7(2)
C55 C60 C61 111.1(2)
C62 C60 C61 110.5(2)
C45 C46 C47 120.6(2)
C44 C45 C46 120.6(2)
C43 C48 C50 111.8(2)
C43 C48 C49 110.9(2)
C50 C48 C49 109.9(2)
C45 C44 C43 121.4(2)
N7 C40 C41 102.05(18)
C66 N8 N9 110.68(17)
C66 N8 C57 127.84(18)
N9 N8 C57 121.12(18)
N8 C66 C67 104.78(19)
C70 C71 C72 117.6(2)
C70 C71 C74 124.6(2)
C72 C71 C74 117.7(2)
C72 C73 C68 119.4(2)
C70 C69 C68 120.2(2)
C73 C68 C69 119.4(2)
C73 C68 C67 119.51(19)
C69 C68 C67 121.1(2)
C69 C70 C71 121.3(2)
C73 C72 O3 116.8(2)
C73 C72 C71 122.1(2)
O3 C72 C71 121.1(2)
C75 C74 C71 120.5(2)
C74 C75 C76 122.0(2)
O4 C76 O3 116.6(2)
O4 C76 C75 126.7(2)
O3 C76 C75 116.8(2)
C72 O3 C76 121.89(19)
C39 N6 C42 125.48(19)
C39 N6 C41 113.41(18)
C42 N6 C41 120.88(17)
C39 N7 C54 123.08(18)
C39 N7 C40 113.82(18)
C54 N7 C40 123.02(18)
N9 N10 C67 109.05(18)
N10 N9 N8 107.19(18)
N10 C67 C66 108.3(2)
N10 C67 C68 123.32(19)
C66 C67 C68 128.4(2)
O7 S2A C81 104.94(16)
O7 S2A C82 106.40(17)
C81 S2A C82 95.33(16)
S2B O7 S2A 57.8(2)
S2B C82 S2A 44.19(18)
S2A C81 S2B 40.90(15)
O8 S4 C84 108.11(15)
O8 S4 C83 108.18(18)
C84 S4 C83 97.35(17)

loop_
_geom_bond_atom_site_label_1
_geom_bond_atom_site_label_2
_geom_bond_distance
S2B O7 1.284(5)
S2B C82 1.708(6)
S2B C81 1.987(5)
Cu1 C1 1.884(2)
Cu1 Cl1 2.0996(6)
S3 O5 1.4999(19)
S3 C77 1.776(3)
S3 C78 1.784(3)
C1 N2 1.327(3)
C1 N1 1.337(3)
C2 N1 1.478(3)
C2 C3 1.524(3)
C3 N2 1.475(3)
C10 C5 1.520(3)
C10 C12 1.522(3)
C10 C11 1.528(3)
C9 C8 1.385(3)
C9 C4 1.403(3)
C9 C13 1.520(4)
C13 C14 1.517(4)
C13 C15 1.525(4)
C4 C5 1.394(3)
C4 N2 1.431(3)
C5 C6 1.391(3)
C7 C8 1.376(4)
C7 C6 1.380(4)
N1 C16 1.433(3)
C16 C17 1.399(3)
C16 C21 1.402(3)
C17 C18 1.392(3)
C17 C22 1.520(3)
C18 C19 1.376(3)
C25 C21 1.519(3)
C25 C26 1.527(3)
C25 C27 1.534(3)
C21 C20 1.395(3)
C23 C22 1.529(3)
C22 C24 1.531(3)
C19 C20 1.385(3)
C19 N3 1.426(3)
N3 C28 1.346(3)
N3 N4 1.360(3)
N4 N5 1.306(3)
N5 C29 1.364(3)
C35 C34 1.382(3)
C35 C30 1.391(3)
C28 C29 1.367(3)
C30 C31 1.399(3)
C30 C29 1.462(3)
C31 C32 1.377(4)
C33 C34 1.395(3)
C33 C32 1.399(4)
C33 C36 1.435(4)
C34 O1 1.381(3)
O1 C38 1.376(3)
C36 C37 1.332(4)
C37 C38 1.449(4)
C38 O2 1.206(4)
S1 O6 1.480(2)
S1 C79 1.778(3)
S1 C80 1.785(3)
Cu2 C39 1.890(2)
Cu2 Cl2 2.1060(6)
C42 C47 1.399(3)
C42 C43 1.404(3)
C42 N6 1.432(3)
C39 N6 1.325(3)
C39 N7 1.333(3)
C58 C57 1.382(3)
C58 C59 1.394(3)
C47 C46 1.393(3)
C47 C51 1.516(3)
C56 C57 1.382(3)
C56 C55 1.390(3)
C55 C54 1.400(3)
C55 C60 1.510(3)
C54 C59 1.392(3)
C54 N7 1.431(3)
C59 C63 1.518(3)
C51 C53 1.515(3)
C51 C52 1.526(4)
C63 C65 1.529(4)
C63 C64 1.531(3)
C57 N8 1.424(3)
C43 C44 1.387(3)
C43 C48 1.520(3)
C41 N6 1.480(3)
C41 C40 1.529(3)
C60 C62 1.530(4)
C60 C61 1.537(4)
C46 C45 1.375(4)
C45 C44 1.375(4)
C48 C50 1.524(4)
C48 C49 1.530(3)
C40 N7 1.472(3)
N8 C66 1.348(3)
N8 N9 1.358(2)
C66 C67 1.370(3)
C71 C70 1.395(3)
C71 C72 1.396(3)
C71 C74 1.432(3)
C73 C72 1.374(3)
C73 C68 1.390(3)
C69 C70 1.368(3)
C69 C68 1.404(3)
C68 C67 1.460(3)
C72 O3 1.378(3)
C74 C75 1.338(4)
C75 C76 1.443(4)
C76 O4 1.207(3)
C76 O3 1.381(3)
N10 N9 1.304(3)
N10 C67 1.369(3)
S2A O7 1.458(3)
S2A C81 1.794(3)
S2A C82 1.825(4)
S4 O8 1.463(2)
S4 C84 1.761(3)
S4 C83 1.782(4)
